data_4324019
loop_
_publ_author_name
'Hideo Imoto'
'Hiroshi Fukuoka'
'Shigenori Tsunesawa'
'Hisaya Horiuchi'
'Takao Amemiya'
'Noboru Koga'

_publ_section_title
;
 Preparation and Crystal Structure of Ruthenium Metaphosphate Ru(PO3)3
 with an 8-fold Superstructure. Analysis of Structural Frustration with a
 Simple Model
;
_journal_name_full 'Inorganic Chemistry'
_journal_page_first 4172
_journal_page_last 4181
_journal_paper_doi 10.1021/ic9701773
_journal_volume 36
_journal_year 1997
_chemical_formula_sum 'O9 P3 Ru'
_chemical_formula_weight 337.99
_space_group_IT_number 14
_symmetry_cell_setting monoclinic
_symmetry_space_group_name_Hall '-P 2yab'
_symmetry_space_group_name_H-M 'P 1 21/a 1'
_atom_type_scat_source 'Int. Tables Vol IV Tables 2.2B'
_cell_angle_alpha 90.0
_cell_angle_beta 97.74(4)
_cell_angle_gamma 90.0
_cell_formula_units_Z 32.0
_cell_length_a 10.578(5)
_cell_length_b 51.154(5)
_cell_length_c 9.394(4)
_cell_measurement_reflns_used 25
_cell_measurement_temperature 297
_cell_measurement_theta_max 18.99
_cell_measurement_theta_min 18.67
_cell_volume 5037(3)
_computing_cell_refinement software_provied_by_Rigaku
_computing_data_collection software_provied_by_Rigaku
_computing_structure_refinement 'ANYBLK(Imoto, 1990)'
_diffrn_ambient_temperature 297
_diffrn_measurement_device Rigaku_AFC5R
_diffrn_measurement_method \w
_diffrn_radiation_monochromator graphite
_diffrn_radiation_source Rigaku_rotating_anode
_diffrn_radiation_type Mo_K\a
_diffrn_radiation_wavelength 0.7107
_diffrn_reflns_av_R_equivalents 0.034
_diffrn_reflns_limit_h_max 14
_diffrn_reflns_limit_h_min -14
_diffrn_reflns_limit_k_max 0
_diffrn_reflns_limit_k_min -71
_diffrn_reflns_limit_l_max 13
_diffrn_reflns_limit_l_min -13
_diffrn_reflns_number 29594
_diffrn_reflns_theta_max 30.0
_diffrn_reflns_theta_min 2.5
_diffrn_standards_decay_% 3.11
_diffrn_standards_interval_count 150
_diffrn_standards_number 3
_exptl_absorpt_coefficient_mu 3.28
_exptl_absorpt_correction_T_max 0.800
_exptl_absorpt_correction_T_min 0.994
_exptl_absorpt_correction_type empirical
_exptl_absorpt_process_details '\y-scan method (North & Phillops, 1968)'
_exptl_crystal_colour orange
_exptl_crystal_density_diffrn 3.57
_exptl_crystal_density_method not_measured
_exptl_crystal_description polyhedron
_exptl_crystal_F_000 2576
_exptl_crystal_size_max 0.18
_exptl_crystal_size_mid 0.26
_exptl_crystal_size_min 0.18
_refine_diff_density_max 3.50
_refine_diff_density_min -3.07
_refine_ls_extinction_coef 1.327(13)E-6
_refine_ls_extinction_method Zachariasen
_refine_ls_goodness_of_fit_obs 3.67
_refine_ls_matrix_type full
_refine_ls_number_parameters 416
_refine_ls_number_reflns 6973
_refine_ls_R_factor_all 0.081
_refine_ls_R_factor_obs 0.058
_refine_ls_shift/esd_max 0.000
_refine_ls_shift/esd_mean 0.000
_refine_ls_structure_factor_coef F
_refine_ls_weighting_scheme sigma
_refine_ls_wR_factor_all 0.050
_refine_ls_wR_factor_obs 0.049
_reflns_limit_h_max 14
_reflns_limit_h_min -14
_reflns_limit_k_max 71
_reflns_limit_k_min 0
_reflns_limit_l_max 13
_reflns_limit_l_min 0
_reflns_number_observed 6973
_reflns_number_total 10278
_reflns_observed_criterion refl_observed_if_F_>_3.0_sigma(F)
_cod_data_source_file ic9701773.cif
_cod_data_source_block RuP3O9
_cod_original_formula_sum 'Ru P3 O9'
_cod_database_code 4324019

loop_
_symmetry_equiv_pos_as_xyz
'x,      y,      z'
'x+1/2, -y+1/2,  z'
'-x,     -y,     -z'
'-x+1/2,  y+1/2, -z'

loop_
_atom_site_label
_atom_site_fract_x
_atom_site_fract_y
_atom_site_fract_z
_atom_site_U_iso_or_equiv
_atom_site_thermal_displace_type
_atom_site_refinement_flags
Ru.0 .0 .0 .0 .0063(3) Uiso .
Ru.1 .00782(11) .12272(2) -.00589(14) .0068(2) Uiso .
Ru.2 -.01687(10) .25206(2) .00897(12) .0063(2) Uiso .
Ru.3 .00567(11) .37378(2) -.00294(13) .0067(2) Uiso .
Ru.4 .0 .5 .0 .0074(3) Uiso .
Ru.5 .48336(9) .06475(2) .51086(12) .0064(2) Uiso .
Ru.6 .50306(13) .18642(2) .4964(2) .0068(2) Uiso .
Ru.7 .50748(11) .31072(2) .49627(14) .0062(2) Uiso .
Ru.8 .48583(9) .43938(2) .50840(12) .0066(2) Uiso .
P1.0 .2567(3) .08575(7) -.0079(3) .0052(6) Uiso .
P1.1 .2274(3) .21024(6) .0104(4) .0074(6) Uiso .
P1.2 .2714(4) .33641(7) -.0115(4) .0095(6) Uiso .
P1.3 .2464(3) .46234(7) -.0062(3) .0074(7) Uiso .
P1.4 .2714(3) -.02368(6) .4915(3) .0059(5) Uiso .
P1.5 .2295(3) .10205(7) .5113(4) .0093(6) Uiso .
P1.6 .2540(3) .22687(7) .4928(4) .0106(8) Uiso .
P1.7 .2683(3) .35100(6) .4886(4) .0077(6) Uiso .
P2.0 .1330(3) .01998(7) .3204(4) .0087(6) Uiso .
P2.1 .1493(3) .14672(6) .3032(4) .0050(6) Uiso .
P2.2 .1283(3) .26989(6) .3209(4) .0066(6) Uiso .
P2.3 .1328(3) .39474(7) .3172(4) .0098(7) Uiso .
P2.4 .1514(3) .52063(6) .3052(4) .0078(6) Uiso .
P2.5 .1288(3) .64457(6) .3197(4) .0061(6) Uiso .
P2.6 .1438(3) .76984(6) .3065(4) .0082(7) Uiso .
P2.7 .1473(3) .89489(7) .3121(4) .0099(7) Uiso .
P2.8 .3540(3) .04221(7) .1957(4) .0092(7) Uiso .
P2.9 .3708(3) .16847(6) .1791(4) .0077(6) Uiso .
P2.10 .3510(3) .29213(6) .1899(4) .0072(6) Uiso .
P2.11 .3557(3) .41803(6) .1905(4) .0070(6) Uiso .
P2.12 .3725(3) .54258(7) .1787(4) .0105(7) Uiso .
P2.13 .3494(3) .66604(6) .1962(4) .0086(7) Uiso .
P2.14 .3682(3) .79270(6) .1819(4) .0061(6) Uiso .
P2.15 .3695(3) .91734(6) .1792(4) .0081(6) Uiso .
O1.0 .2208(8) .0398(2) .2509(11) .011(2) Uiso .
O1.1 .2849(8) .14718(15) .2481(10) .009(2) Uiso .
O1.2 .2197(9) .2888(2) .2509(11) .015(2) Uiso .
O1.3 .2234(9) .4144(2) .2487(11) .016(2) Uiso .
O1.4 .2834(8) .5221(2) .2466(11) .013(2) Uiso .
O1.5 .2131(8) .66505(15) .2479(11) .010(2) Uiso .
O1.6 .2782(8) .7731(2) .2514(11) .012(2) Uiso .
O1.7 .2746(9) .8994(2) .2476(11) .018(2) Uiso .
O2.0 .2312(9) -.0034(2) .3663(12) .018(2) Uiso .
O2.1 .1583(8) .1202(2) .3924(11) .012(2) Uiso .
O2.2 .2158(8) .2452(2) .3555(10) .012(2) Uiso .
O2.3 .2232(8) .3710(2) .3665(10) .014(2) Uiso .
O2.4 .1579(7) .49240(15) .3775(9) .0060(15) Uiso .
O2.5 .2266(9) .6211(2) .3576(11) .015(2) Uiso .
O2.6 .1608(9) .7436(2) .3926(11) .015(2) Uiso .
O2.7 .1720(9) .8667(2) .3736(11) .017(2) Uiso .
O2.8 .3401(8) .0685(2) .1053(10) .012(2) Uiso .
O2.9 .2735(8) .1916(2) .1417(10) .010(2) Uiso .
O2.10 .3359(9) .3209(2) .1248(11) .016(2) Uiso .
O2.11 .3302(8) .44500(15) .1096(10) .011(2) Uiso .
O2.12 .2801(8) .5672(2) .1442(10) .010(2) Uiso .
O2.13 .3438(8) .6924(2) .1124(10) .012(2) Uiso .
O2.14 .2732(9) .8157(2) .1354(11) .014(2) Uiso .
O2.15 .2913(8) .9437(2) .1409(10) .014(2) Uiso .
O3.0 .1690(8) -.0179(2) .0566(10) .012(2) Uiso .
O3.1 .1405(8) .0940(2) .0540(10) .012(2) Uiso .
O3.2 .1334(9) .2279(2) .0657(11) .010(2) Uiso .
O3.3 .1626(9) .3508(2) .0362(11) .017(2) Uiso .
O3.4 .1299(8) .4706(2) .0553(10) .012(2) Uiso .
O3.5 .1564(8) .6061(2) .0549(10) .010(2) Uiso .
O3.6 .1629(8) .7230(2) .0494(11) .012(2) Uiso .
O3.7 .1248(9) .8504(2) .0705(11) .012(2) Uiso .
O3.8 .3410(8) .0911(2) .4511(11) .013(2) Uiso .
O3.9 .3385(8) .2063(2) .4449(10) .010(2) Uiso .
O3.10 .3721(8) .3371(2) .4266(10) .010(2) Uiso .
O3.11 .3394(9) .4644(2) .4564(11) .017(2) Uiso .
O3.12 .3669(8) .5854(2) .4350(10) .010(2) Uiso .
O3.13 .3622(9) .7180(2) .4441(11) .013(2) Uiso .
O3.14 .3367(9) .8353(2) .4654(11) .015(2) Uiso .
O3.15 .3696(9) .9599(2) .4337(12) .017(2) Uiso .
O4.0 .3714(8) .0200(2) .0977(11) .013(2) Uiso .
O4.1 .4020(8) .1578(2) .0399(10) .011(2) Uiso .
O4.2 .3565(8) .2731(2) .0710(10) .010(2) Uiso .
O4.3 .3745(8) .3975(2) .0861(10) .015(2) Uiso .
O4.4 .4022(8) .5323(2) .0378(10) .009(2) Uiso .
O4.5 .3601(7) .64362(15) .0957(10) .009(2) Uiso .
O4.6 .4042(8) .7808(2) .0494(10) .011(2) Uiso .
O4.7 .3933(8) .9057(2) .0391(9) .009(2) Uiso .
O4.8 .0991(8) .0315(2) .4554(10) .007(2) Uiso .
O4.9 .1373(8) .1691(2) .3993(10) .011(2) Uiso .
O4.10 .1029(8) .2809(2) .4610(10) .011(2) Uiso .
O4.11 .0996(8) .4075(2) .4490(10) .010(2) Uiso .
O4.12 .1452(8) .5402(2) .4192(10) .012(2) Uiso .
O4.13 .0968(8) .6543(2) .4598(10) .009(2) Uiso .
O4.14 .1278(8) .7920(2) .4063(10) .010(2) Uiso .
O4.15 .1385(8) .9128(2) .4358(10) .014(2) Uiso .
O5.0 .0243(8) .0116(2) .2140(10) .009(2) Uiso .
O5.1 .0481(9) .1437(2) .1788(11) .013(2) Uiso .
O5.2 .0132(9) .2653(2) .2163(11) .012(2) Uiso .
O5.3 .0279(8) .3855(2) .2077(10) .010(2) Uiso .
O5.4 .0454(8) .5209(2) .1843(11) .013(2) Uiso .
O5.5 .0158(8) .6368(2) .2150(10) .009(2) Uiso .
O5.6 .0399(9) .7657(2) .1865(11) .013(2) Uiso .
O5.7 .0372(8) .8953(2) .1975(10) .012(2) Uiso .
O5.8 .4578(8) .0470(2) .3152(10) .011(2) Uiso .
O5.9 .4803(9) .1761(2) .2848(11) .013(2) Uiso .
O5.10 .4599(8) .2913(2) .3095(10) .010(2) Uiso .
O5.11 .4630(9) .4232(2) .3078(11) .013(2) Uiso .
O5.12 .4865(9) .5486(2) .2851(11) .012(2) Uiso .
O5.13 .4503(8) .6681(2) .3226(11) .012(2) Uiso .
O5.14 .4740(9) .8017(2) .2917(11) .013(2) Uiso .
O5.15 .4854(7) .92204(15) .2836(9) .0064(15) Uiso .

loop_
_atom_type_symbol
Ru
P
O

loop_
_geom_angle_atom_site_label_1
_geom_angle_atom_site_label_2
_geom_angle_atom_site_label_3
_geom_angle
_geom_angle_site_symmetry_1
_geom_angle_site_symmetry_2
_geom_angle_site_symmetry_3
O3.0 Ru.0 O3.0 180.000 1_555 1_555 3_555
O3.0 Ru.0 O4.4 92.2(3) 1_555 1_555 2_455
O3.0 Ru.0 O4.4 87.8(3) 1_555 1_555 4_655
O3.0 Ru.0 O5.0 83.4(3) 1_555 1_555 1_555
O3.0 Ru.0 O5.0 96.6(3) 1_555 1_555 3_555
O3.0 Ru.0 O4.4 87.8(3) 3_555 1_555 2_455
O3.0 Ru.0 O4.4 92.2(3) 3_555 1_555 4_655
O3.0 Ru.0 O5.0 96.6(3) 3_555 1_555 1_555
O3.0 Ru.0 O5.0 83.4(3) 3_555 1_555 3_555
O4.4 Ru.0 O4.4 180.000 2_455 1_555 4_655
O4.4 Ru.0 O5.0 93.6(3) 2_455 1_555 1_555
O4.4 Ru.0 O5.0 86.4(3) 2_455 1_555 3_555
O4.4 Ru.0 O5.0 86.4(3) 4_655 1_555 1_555
O4.4 Ru.0 O5.0 93.6(3) 4_655 1_555 3_555
O5.0 Ru.0 O5.0 180.000 1_555 1_555 3_555
O3.1 Ru.1 O3.7 177.6(4) 1_555 1_555 3_565
O3.1 Ru.1 O4.3 90.4(3) 1_555 1_555 2_455
O3.1 Ru.1 O4.5 90.4(3) 1_555 1_555 4_655
O3.1 Ru.1 O5.1 94.9(4) 1_555 1_555 1_555
O3.1 Ru.1 O5.7 89.4(4) 1_555 1_555 3_565
O3.7 Ru.1 O4.3 88.9(3) 3_565 1_555 2_455
O3.7 Ru.1 O4.5 90.3(3) 3_565 1_555 4_655
O3.7 Ru.1 O5.1 87.4(4) 3_565 1_555 1_555
O3.7 Ru.1 O5.7 88.4(4) 3_565 1_555 3_565
O4.3 Ru.1 O4.5 178.8(3) 2_455 1_555 4_655
O4.3 Ru.1 O5.1 89.1(4) 2_455 1_555 1_555
O4.3 Ru.1 O5.7 93.0(4) 2_455 1_555 3_565
O4.5 Ru.1 O5.1 90.0(3) 4_655 1_555 1_555
O4.5 Ru.1 O5.7 87.8(3) 4_655 1_555 3_565
O5.1 Ru.1 O5.7 175.2(4) 1_555 1_555 3_565
O3.2 Ru.2 O3.6 178.2(3) 1_555 1_555 3_565
O3.2 Ru.2 O4.2 93.6(3) 1_555 1_555 2_455
O3.2 Ru.2 O4.6 92.5(3) 1_555 1_555 4_655
O3.2 Ru.2 O5.2 86.3(4) 1_555 1_555 1_555
O3.2 Ru.2 O5.6 87.6(4) 1_555 1_555 3_565
O3.6 Ru.2 O4.2 88.2(3) 3_565 1_555 2_455
O3.6 Ru.2 O4.6 85.6(3) 3_565 1_555 4_655
O3.6 Ru.2 O5.2 93.6(4) 3_565 1_555 1_555
O3.6 Ru.2 O5.6 92.5(4) 3_565 1_555 3_565
O4.2 Ru.2 O4.6 173.2(4) 2_455 1_555 4_655
O4.2 Ru.2 O5.2 87.7(4) 2_455 1_555 1_555
O4.2 Ru.2 O5.6 88.4(4) 2_455 1_555 3_565
O4.6 Ru.2 O5.2 89.7(4) 4_655 1_555 1_555
O4.6 Ru.2 O5.6 94.8(4) 4_655 1_555 3_565
O5.2 Ru.2 O5.6 172.6(3) 1_555 1_555 3_565
O3.3 Ru.3 O3.5 174.5(4) 1_555 1_555 3_565
O3.3 Ru.3 O4.1 87.3(4) 1_555 1_555 2_455
O3.3 Ru.3 O4.7 93.5(3) 1_555 1_555 4_655
O3.3 Ru.3 O5.3 90.6(4) 1_555 1_555 1_555
O3.3 Ru.3 O5.5 90.2(4) 1_555 1_555 3_565
O3.5 Ru.3 O4.1 89.4(3) 3_565 1_555 2_455
O3.5 Ru.3 O4.7 90.0(3) 3_565 1_555 4_655
O3.5 Ru.3 O5.3 93.9(3) 3_565 1_555 1_555
O3.5 Ru.3 O5.5 85.4(3) 3_565 1_555 3_565
O4.1 Ru.3 O4.7 178.0(3) 2_455 1_555 4_655
O4.1 Ru.3 O5.3 92.1(4) 2_455 1_555 1_555
O4.1 Ru.3 O5.5 89.5(4) 2_455 1_555 3_565
O4.7 Ru.3 O5.3 86.1(3) 4_655 1_555 1_555
O4.7 Ru.3 O5.5 92.4(3) 4_655 1_555 3_565
O5.3 Ru.3 O5.5 178.3(3) 1_555 1_555 3_565
O3.4 Ru.4 O3.4 180.000 1_555 1_555 3_565
O3.4 Ru.4 O4.0 89.0(3) 1_555 1_555 2_455
O3.4 Ru.4 O4.0 91.0(3) 1_555 1_555 4_665
O3.4 Ru.4 O5.4 95.4(4) 1_555 1_555 1_555
O3.4 Ru.4 O5.4 84.6(4) 1_555 1_555 3_565
O3.4 Ru.4 O4.0 91.0(3) 3_565 1_555 2_455
O3.4 Ru.4 O4.0 89.0(3) 3_565 1_555 4_665
O3.4 Ru.4 O5.4 84.6(4) 3_565 1_555 1_555
O3.4 Ru.4 O5.4 95.4(4) 3_565 1_555 3_565
O4.0 Ru.4 O4.0 180.000 2_455 1_555 4_665
O4.0 Ru.4 O5.4 88.6(4) 2_455 1_555 1_555
O4.0 Ru.4 O5.4 91.4(4) 2_455 1_555 3_565
O4.0 Ru.4 O5.4 91.4(4) 4_665 1_555 1_555
O4.0 Ru.4 O5.4 88.6(4) 4_665 1_555 3_565
O5.4 Ru.4 O5.4 180.000 1_555 1_555 3_565
O3.8 Ru.5 O3.15 177.0(4) 1_555 1_555 3_666
O3.8 Ru.5 O4.11 84.9(3) 1_555 1_555 2_555
O3.8 Ru.5 O4.12 89.8(3) 1_555 1_555 4_656
O3.8 Ru.5 O5.8 92.5(4) 1_555 1_555 1_555
O3.8 Ru.5 O5.15 93.5(3) 1_555 1_555 3_666
O3.15 Ru.5 O4.11 92.1(4) 3_666 1_555 2_555
O3.15 Ru.5 O4.12 93.3(4) 3_666 1_555 4_656
O3.15 Ru.5 O5.8 87.6(4) 3_666 1_555 1_555
O3.15 Ru.5 O5.15 86.7(4) 3_666 1_555 3_666
O4.11 Ru.5 O4.12 173.5(3) 2_555 1_555 4_656
O4.11 Ru.5 O5.8 93.8(3) 2_555 1_555 1_555
O4.11 Ru.5 O5.15 90.7(3) 2_555 1_555 3_666
O4.12 Ru.5 O5.8 90.2(3) 4_656 1_555 1_555
O4.12 Ru.5 O5.15 85.8(3) 4_656 1_555 3_666
O5.8 Ru.5 O5.15 172.9(3) 1_555 1_555 3_666
O3.9 Ru.6 O3.14 175.5(4) 1_555 1_555 3_666
O3.9 Ru.6 O4.10 89.9(3) 1_555 1_555 2_555
O3.9 Ru.6 O4.13 90.0(3) 1_555 1_555 4_656
O3.9 Ru.6 O5.9 85.0(4) 1_555 1_555 1_555
O3.9 Ru.6 O5.14 93.9(4) 1_555 1_555 3_666
O3.14 Ru.6 O4.10 92.2(3) 3_666 1_555 2_555
O3.14 Ru.6 O4.13 88.1(3) 3_666 1_555 4_656
O3.14 Ru.6 O5.9 91.0(4) 3_666 1_555 1_555
O3.14 Ru.6 O5.14 90.2(4) 3_666 1_555 3_666
O4.10 Ru.6 O4.13 177.6(4) 2_555 1_555 4_656
O4.10 Ru.6 O5.9 92.8(4) 2_555 1_555 1_555
O4.10 Ru.6 O5.14 85.4(4) 2_555 1_555 3_666
O4.13 Ru.6 O5.9 89.5(4) 4_656 1_555 1_555
O4.13 Ru.6 O5.14 92.3(4) 4_656 1_555 3_666
O5.9 Ru.6 O5.14 177.9(4) 1_555 1_555 3_666
O3.10 Ru.7 O3.13 175.6(4) 1_555 1_555 3_666
O3.10 Ru.7 O4.9 90.5(3) 1_555 1_555 2_555
O3.10 Ru.7 O4.14 87.1(3) 1_555 1_555 4_656
O3.10 Ru.7 O5.10 87.9(4) 1_555 1_555 1_555
O3.10 Ru.7 O5.13 88.9(4) 1_555 1_555 3_666
O3.13 Ru.7 O4.9 90.9(3) 3_666 1_555 2_555
O3.13 Ru.7 O4.14 91.5(3) 3_666 1_555 4_656
O3.13 Ru.7 O5.10 87.9(4) 3_666 1_555 1_555
O3.13 Ru.7 O5.13 95.3(4) 3_666 1_555 3_666
O4.9 Ru.7 O4.14 177.4(3) 2_555 1_555 4_656
O4.9 Ru.7 O5.10 88.0(4) 2_555 1_555 1_555
O4.9 Ru.7 O5.13 91.1(4) 2_555 1_555 3_666
O4.14 Ru.7 O5.10 92.9(4) 4_656 1_555 1_555
O4.14 Ru.7 O5.13 87.9(4) 4_656 1_555 3_666
O5.10 Ru.7 O5.13 176.7(4) 1_555 1_555 3_666
O3.11 Ru.8 O3.12 178.7(4) 1_555 1_555 3_666
O3.11 Ru.8 O4.8 86.2(3) 1_555 1_555 2_555
O3.11 Ru.8 O4.15 89.1(4) 1_555 1_555 4_656
O3.11 Ru.8 O5.11 92.4(4) 1_555 1_555 1_555
O3.11 Ru.8 O5.12 92.7(4) 1_555 1_555 3_666
O3.12 Ru.8 O4.8 93.8(3) 3_666 1_555 2_555
O3.12 Ru.8 O4.15 90.9(3) 3_666 1_555 4_656
O3.12 Ru.8 O5.11 88.9(4) 3_666 1_555 1_555
O3.12 Ru.8 O5.12 86.1(4) 3_666 1_555 3_666
O4.8 Ru.8 O4.15 174.9(3) 2_555 1_555 4_656
O4.8 Ru.8 O5.11 94.1(4) 2_555 1_555 1_555
O4.8 Ru.8 O5.12 89.8(4) 2_555 1_555 3_666
O4.15 Ru.8 O5.11 88.1(4) 4_656 1_555 1_555
O4.15 Ru.8 O5.12 88.4(4) 4_656 1_555 3_666
O5.11 Ru.8 O5.12 173.8(4) 1_555 1_555 3_666
O2.8 P1.0 O2.12 105.3(5) 1_555 1_555 4_655
O2.8 P1.0 O3.1 108.4(5) 1_555 1_555 1_555
O2.8 P1.0 O3.5 106.4(5) 1_555 1_555 4_655
O2.12 P1.0 O3.1 110.9(5) 4_655 1_555 1_555
O2.12 P1.0 O3.5 105.6(5) 4_655 1_555 4_655
O3.1 P1.0 O3.5 119.3(5) 1_555 1_555 4_655
O2.9 P1.1 O2.13 106.6(5) 1_555 1_555 4_655
O2.9 P1.1 O3.2 104.2(5) 1_555 1_555 1_555
O2.9 P1.1 O3.6 112.3(5) 1_555 1_555 4_655
O2.13 P1.1 O3.2 109.3(5) 4_655 1_555 1_555
O2.13 P1.1 O3.6 107.1(5) 4_655 1_555 4_655
O3.2 P1.1 O3.6 116.9(5) 1_555 1_555 4_655
O2.10 P1.2 O2.14 108.1(6) 1_555 1_555 4_655
O2.10 P1.2 O3.3 105.7(6) 1_555 1_555 1_555
O2.10 P1.2 O3.7 106.6(6) 1_555 1_555 4_655
O2.14 P1.2 O3.3 112.5(6) 4_655 1_555 1_555
O2.14 P1.2 O3.7 102.1(5) 4_655 1_555 4_655
O3.3 P1.2 O3.7 121.2(6) 1_555 1_555 4_655
O2.11 P1.3 O2.15 105.6(5) 1_555 1_555 4_655
O2.11 P1.3 O3.0 107.3(5) 1_555 1_555 4_665
O2.11 P1.3 O3.4 108.0(5) 1_555 1_555 1_555
O2.15 P1.3 O3.0 104.6(5) 4_655 1_555 4_665
O2.15 P1.3 O3.4 110.3(5) 4_655 1_555 1_555
O3.0 P1.3 O3.4 120.0(5) 4_665 1_555 1_555
O2.0 P1.4 O2.4 106.7(5) 1_555 1_555 4_656
O2.0 P1.4 O3.11 112.0(6) 1_555 1_555 4_656
O2.0 P1.4 O3.15 103.2(6) 1_555 1_555 1_545
O2.4 P1.4 O3.11 105.9(5) 4_656 1_555 4_656
O2.4 P1.4 O3.15 107.2(5) 4_656 1_555 1_545
O3.11 P1.4 O3.15 121.1(6) 4_656 1_555 1_545
O2.1 P1.5 O2.5 104.5(5) 1_555 1_555 4_656
O2.1 P1.5 O3.8 106.4(5) 1_555 1_555 1_555
O2.1 P1.5 O3.12 107.4(5) 1_555 1_555 4_656
O2.5 P1.5 O3.8 111.2(5) 4_656 1_555 1_555
O2.5 P1.5 O3.12 103.5(5) 4_656 1_555 4_656
O3.8 P1.5 O3.12 122.5(5) 1_555 1_555 4_656
O2.2 P1.6 O2.6 107.1(5) 1_555 1_555 4_656
O2.2 P1.6 O3.9 105.6(5) 1_555 1_555 1_555
O2.2 P1.6 O3.13 111.2(5) 1_555 1_555 4_656
O2.6 P1.6 O3.9 106.3(5) 4_656 1_555 1_555
O2.6 P1.6 O3.13 108.6(5) 4_656 1_555 4_656
O3.9 P1.6 O3.13 117.5(5) 1_555 1_555 4_656
O2.3 P1.7 O2.7 108.4(5) 1_555 1_555 4_656
O2.3 P1.7 O3.10 101.2(5) 1_555 1_555 1_555
O2.3 P1.7 O3.14 113.8(5) 1_555 1_555 4_656
O2.7 P1.7 O3.10 109.2(5) 4_656 1_555 1_555
O2.7 P1.7 O3.14 105.7(5) 4_656 1_555 4_656
O3.10 P1.7 O3.14 118.4(5) 1_555 1_555 4_656
O1.0 P2.0 O2.0 101.2(5) 1_555 1_555 1_555
O1.0 P2.0 O4.8 108.8(5) 1_555 1_555 1_555
O1.0 P2.0 O5.0 110.8(6) 1_555 1_555 1_555
O2.0 P2.0 O4.8 106.7(5) 1_555 1_555 1_555
O2.0 P2.0 O5.0 112.4(5) 1_555 1_555 1_555
O4.8 P2.0 O5.0 115.9(5) 1_555 1_555 1_555
O1.1 P2.1 O2.1 101.0(5) 1_555 1_555 1_555
O1.1 P2.1 O4.9 110.1(5) 1_555 1_555 1_555
O1.1 P2.1 O5.1 109.4(5) 1_555 1_555 1_555
O2.1 P2.1 O4.9 110.2(5) 1_555 1_555 1_555
O2.1 P2.1 O5.1 108.1(5) 1_555 1_555 1_555
O4.9 P2.1 O5.1 116.8(5) 1_555 1_555 1_555
O1.2 P2.2 O2.2 101.7(5) 1_555 1_555 1_555
O1.2 P2.2 O4.10 109.2(5) 1_555 1_555 1_555
O1.2 P2.2 O5.2 108.5(6) 1_555 1_555 1_555
O2.2 P2.2 O4.10 107.0(5) 1_555 1_555 1_555
O2.2 P2.2 O5.2 114.9(5) 1_555 1_555 1_555
O4.10 P2.2 O5.2 114.7(5) 1_555 1_555 1_555
O1.3 P2.3 O2.3 103.3(5) 1_555 1_555 1_555
O1.3 P2.3 O4.11 106.5(5) 1_555 1_555 1_555
O1.3 P2.3 O5.3 111.0(6) 1_555 1_555 1_555
O2.3 P2.3 O4.11 107.2(5) 1_555 1_555 1_555
O2.3 P2.3 O5.3 109.0(5) 1_555 1_555 1_555
O4.11 P2.3 O5.3 118.7(5) 1_555 1_555 1_555
O1.4 P2.4 O2.4 101.7(5) 1_555 1_555 1_555
O1.4 P2.4 O4.12 110.5(5) 1_555 1_555 1_555
O1.4 P2.4 O5.4 110.3(5) 1_555 1_555 1_555
O2.4 P2.4 O4.12 108.1(5) 1_555 1_555 1_555
O2.4 P2.4 O5.4 108.6(5) 1_555 1_555 1_555
O4.12 P2.4 O5.4 116.6(5) 1_555 1_555 1_555
O1.5 P2.5 O2.5 101.9(5) 1_555 1_555 1_555
O1.5 P2.5 O4.13 111.3(5) 1_555 1_555 1_555
O1.5 P2.5 O5.5 110.1(5) 1_555 1_555 1_555
O2.5 P2.5 O4.13 105.8(5) 1_555 1_555 1_555
O2.5 P2.5 O5.5 112.6(5) 1_555 1_555 1_555
O4.13 P2.5 O5.5 114.4(5) 1_555 1_555 1_555
O1.6 P2.6 O2.6 102.3(5) 1_555 1_555 1_555
O1.6 P2.6 O4.14 107.9(5) 1_555 1_555 1_555
O1.6 P2.6 O5.6 111.9(5) 1_555 1_555 1_555
O2.6 P2.6 O4.14 109.9(6) 1_555 1_555 1_555
O2.6 P2.6 O5.6 107.1(5) 1_555 1_555 1_555
O4.14 P2.6 O5.6 116.8(5) 1_555 1_555 1_555
O1.7 P2.7 O2.7 99.8(5) 1_555 1_555 1_555
O1.7 P2.7 O4.15 111.0(5) 1_555 1_555 1_555
O1.7 P2.7 O5.7 110.5(6) 1_555 1_555 1_555
O2.7 P2.7 O4.15 107.6(5) 1_555 1_555 1_555
O2.7 P2.7 O5.7 111.0(5) 1_555 1_555 1_555
O4.15 P2.7 O5.7 115.7(5) 1_555 1_555 1_555
O1.0 P2.8 O2.8 102.7(5) 1_555 1_555 1_555
O1.0 P2.8 O4.0 109.6(5) 1_555 1_555 1_555
O1.0 P2.8 O5.8 111.7(5) 1_555 1_555 1_555
O2.8 P2.8 O4.0 109.0(5) 1_555 1_555 1_555
O2.8 P2.8 O5.8 105.7(5) 1_555 1_555 1_555
O4.0 P2.8 O5.8 117.1(5) 1_555 1_555 1_555
O1.1 P2.9 O2.9 102.2(5) 1_555 1_555 1_555
O1.1 P2.9 O4.1 108.1(5) 1_555 1_555 1_555
O1.1 P2.9 O5.9 110.1(6) 1_555 1_555 1_555
O2.9 P2.9 O4.1 107.0(5) 1_555 1_555 1_555
O2.9 P2.9 O5.9 112.5(5) 1_555 1_555 1_555
O4.1 P2.9 O5.9 116.1(5) 1_555 1_555 1_555
O1.2 P2.10 O2.10 100.9(5) 1_555 1_555 1_555
O1.2 P2.10 O4.2 109.1(5) 1_555 1_555 1_555
O1.2 P2.10 O5.10 110.4(5) 1_555 1_555 1_555
O2.10 P2.10 O4.2 109.2(5) 1_555 1_555 1_555
O2.10 P2.10 O5.10 109.9(5) 1_555 1_555 1_555
O4.2 P2.10 O5.10 116.2(5) 1_555 1_555 1_555
O1.3 P2.11 O2.11 99.7(5) 1_555 1_555 1_555
O1.3 P2.11 O4.3 110.7(5) 1_555 1_555 1_555
O1.3 P2.11 O5.11 112.7(5) 1_555 1_555 1_555
O2.11 P2.11 O4.3 109.4(5) 1_555 1_555 1_555
O2.11 P2.11 O5.11 105.2(5) 1_555 1_555 1_555
O4.3 P2.11 O5.11 117.5(6) 1_555 1_555 1_555
O1.4 P2.12 O2.12 102.8(5) 1_555 1_555 1_555
O1.4 P2.12 O4.4 109.2(5) 1_555 1_555 1_555
O1.4 P2.12 O5.12 109.5(6) 1_555 1_555 1_555
O2.12 P2.12 O4.4 107.0(5) 1_555 1_555 1_555
O2.12 P2.12 O5.12 113.0(5) 1_555 1_555 1_555
O4.4 P2.12 O5.12 114.7(5) 1_555 1_555 1_555
O1.5 P2.13 O2.13 102.1(5) 1_555 1_555 1_555
O1.5 P2.13 O4.5 108.5(5) 1_555 1_555 1_555
O1.5 P2.13 O5.13 110.0(5) 1_555 1_555 1_555
O2.13 P2.13 O4.5 110.1(5) 1_555 1_555 1_555
O2.13 P2.13 O5.13 108.5(5) 1_555 1_555 1_555
O4.5 P2.13 O5.13 116.6(5) 1_555 1_555 1_555
O1.6 P2.14 O2.14 101.0(5) 1_555 1_555 1_555
O1.6 P2.14 O4.6 108.9(5) 1_555 1_555 1_555
O1.6 P2.14 O5.14 110.3(6) 1_555 1_555 1_555
O2.14 P2.14 O4.6 107.6(6) 1_555 1_555 1_555
O2.14 P2.14 O5.14 110.8(5) 1_555 1_555 1_555
O4.6 P2.14 O5.14 117.1(5) 1_555 1_555 1_555
O1.7 P2.15 O2.15 104.3(5) 1_555 1_555 1_555
O1.7 P2.15 O4.7 108.8(5) 1_555 1_555 1_555
O1.7 P2.15 O5.15 110.1(6) 1_555 1_555 1_555
O2.15 P2.15 O4.7 106.3(5) 1_555 1_555 1_555
O2.15 P2.15 O5.15 111.6(5) 1_555 1_555 1_555
O4.7 P2.15 O5.15 115.1(5) 1_555 1_555 1_555
P2.0 O1.0 P2.8 142.4(6) 1_555 1_555 1_555
P2.1 O1.1 P2.9 136.4(6) 1_555 1_555 1_555
P2.2 O1.2 P2.10 146.7(7) 1_555 1_555 1_555
P2.3 O1.3 P2.11 145.9(6) 1_555 1_555 1_555
P2.4 O1.4 P2.12 140.4(6) 1_555 1_555 1_555
P2.5 O1.5 P2.13 137.7(6) 1_555 1_555 1_555
P2.6 O1.6 P2.14 144.9(6) 1_555 1_555 1_555
P2.7 O1.7 P2.15 151.6(7) 1_555 1_555 1_555
P1.4 O2.0 P2.0 141.9(7) 1_555 1_555 1_555
P1.5 O2.1 P2.1 150.5(7) 1_555 1_555 1_555
P1.6 O2.2 P2.2 135.6(6) 1_555 1_555 1_555
P1.7 O2.3 P2.3 146.5(6) 1_555 1_555 1_555
P1.4 O2.4 P2.4 142.3(6) 4_666 1_555 1_555
P1.5 O2.5 P2.5 138.4(6) 4_666 1_555 1_555
P1.6 O2.6 P2.6 147.2(7) 4_666 1_555 1_555
P1.7 O2.7 P2.7 143.2(7) 4_666 1_555 1_555
P1.0 O2.8 P2.8 148.0(6) 1_555 1_555 1_555
P1.1 O2.9 P2.9 138.6(6) 1_555 1_555 1_555
P1.2 O2.10 P2.10 141.6(7) 1_555 1_555 1_555
P1.3 O2.11 P2.11 149.8(6) 1_555 1_555 1_555
P1.0 O2.12 P2.12 134.8(6) 4_665 1_555 1_555
P1.1 O2.13 P2.13 148.3(7) 4_665 1_555 1_555
P1.2 O2.14 P2.14 144.6(6) 4_665 1_555 1_555
P1.3 O2.15 P2.15 138.7(6) 4_665 1_555 1_555
Ru.0 O3.0 P1.3 141.7(6) 1_555 1_555 4_655
Ru.1 O3.1 P1.0 131.6(6) 1_555 1_555 1_555
Ru.2 O3.2 P1.1 144.6(7) 1_555 1_555 1_555
Ru.3 O3.3 P1.2 151.9(7) 1_555 1_555 1_555
Ru.4 O3.4 P1.3 132.0(6) 1_555 1_555 1_555
Ru.3 O3.5 P1.0 145.7(6) 3_565 1_555 4_665
Ru.2 O3.6 P1.1 140.5(6) 3_565 1_555 4_665
Ru.1 O3.7 P1.2 138.2(6) 3_565 1_555 4_665
Ru.5 O3.8 P1.5 137.6(6) 1_555 1_555 1_555
Ru.6 O3.9 P1.6 144.8(6) 1_555 1_555 1_555
Ru.7 O3.10 P1.7 136.3(6) 1_555 1_555 1_555
Ru.8 O3.11 P1.4 143.8(7) 1_555 1_555 4_666
Ru.8 O3.12 P1.5 144.9(6) 3_666 1_555 4_666
Ru.7 O3.13 P1.6 131.7(6) 3_666 1_555 4_666
Ru.6 O3.14 P1.7 153.0(7) 3_666 1_555 4_666
Ru.5 O3.15 P1.4 143.9(7) 3_666 1_555 1_565
Ru.4 O4.0 P2.8 144.5(6) 2_555 1_555 1_555
Ru.3 O4.1 P2.9 130.8(6) 2_555 1_555 1_555
Ru.2 O4.2 P2.10 137.3(6) 2_555 1_555 1_555
Ru.1 O4.3 P2.11 144.3(6) 2_555 1_555 1_555
Ru.0 O4.4 P2.12 128.4(5) 2_555 1_555 1_555
Ru.1 O4.5 P2.13 141.1(5) 4_665 1_555 1_555
Ru.2 O4.6 P2.14 139.3(6) 4_665 1_555 1_555
Ru.3 O4.7 P2.15 129.0(5) 4_665 1_555 1_555
Ru.8 O4.8 P2.0 136.3(6) 2_455 1_555 1_555
Ru.7 O4.9 P2.1 142.1(6) 2_455 1_555 1_555
Ru.6 O4.10 P2.2 128.1(6) 2_455 1_555 1_555
Ru.5 O4.11 P2.3 140.6(6) 2_455 1_555 1_555
Ru.5 O4.12 P2.4 139.0(6) 4_666 1_555 1_555
Ru.6 O4.13 P2.5 129.7(6) 4_666 1_555 1_555
Ru.7 O4.14 P2.6 141.6(6) 4_666 1_555 1_555
Ru.8 O4.15 P2.7 136.9(6) 4_666 1_555 1_555
Ru.0 O5.0 P2.0 136.0(5) 1_555 1_555 1_555
Ru.1 O5.1 P2.1 140.7(6) 1_555 1_555 1_555
Ru.2 O5.2 P2.2 133.9(5) 1_555 1_555 1_555
Ru.3 O5.3 P2.3 137.7(5) 1_555 1_555 1_555
Ru.4 O5.4 P2.4 135.6(6) 1_555 1_555 1_555
Ru.3 O5.5 P2.5 133.1(5) 3_565 1_555 1_555
Ru.2 O5.6 P2.6 137.5(5) 3_565 1_555 1_555
Ru.1 O5.7 P2.7 135.4(5) 3_565 1_555 1_555
Ru.5 O5.8 P2.8 138.9(5) 1_555 1_555 1_555
Ru.6 O5.9 P2.9 134.8(5) 1_555 1_555 1_555
Ru.7 O5.10 P2.10 135.6(5) 1_555 1_555 1_555
Ru.8 O5.11 P2.11 137.4(5) 1_555 1_555 1_555
Ru.8 O5.12 P2.12 134.9(5) 3_666 1_555 1_555
Ru.7 O5.13 P2.13 139.8(5) 3_666 1_555 1_555
Ru.6 O5.14 P2.14 137.6(5) 3_666 1_555 1_555
Ru.5 O5.15 P2.15 134.2(5) 3_666 1_555 1_555

loop_
_geom_bond_atom_site_label_1
_geom_bond_atom_site_label_2
_geom_bond_distance
_geom_bond_site_symmetry_1
_geom_bond_site_symmetry_2
Ru.0 O3.0 2.016(8) 1_555 1_555
Ru.0 O3.0 2.016(8) 1_555 3_555
Ru.0 O4.4 2.007(8) 1_555 2_455
Ru.0 O4.4 2.007(8) 1_555 4_655
Ru.0 O5.0 2.078(9) 1_555 1_555
Ru.0 O5.0 2.078(9) 1_555 3_555
Ru.1 O3.1 2.057(9) 1_555 1_555
Ru.1 O3.7 1.999(9) 1_555 3_565
Ru.1 O4.3 2.034(8) 1_555 2_455
Ru.1 O4.5 2.031(8) 1_555 4_655
Ru.1 O5.1 2.035(10) 1_555 1_555
Ru.1 O5.7 2.020(9) 1_555 3_565
Ru.2 O3.2 2.026(9) 1_555 1_555
Ru.2 O3.6 2.023(9) 1_555 3_565
Ru.2 O4.2 2.000(8) 1_555 2_455
Ru.2 O4.6 2.013(8) 1_555 4_655
Ru.2 O5.2 2.047(10) 1_555 1_555
Ru.2 O5.6 2.034(10) 1_555 3_565
Ru.3 O3.3 2.028(10) 1_555 1_555
Ru.3 O3.5 2.002(8) 1_555 3_565
Ru.3 O4.1 2.025(8) 1_555 2_455
Ru.3 O4.7 2.005(8) 1_555 4_655
Ru.3 O5.3 2.050(9) 1_555 1_555
Ru.3 O5.5 2.047(9) 1_555 3_565
Ru.4 O3.4 2.055(9) 1_555 1_555
Ru.4 O3.4 2.055(9) 1_555 3_565
Ru.4 O4.0 2.019(8) 1_555 2_455
Ru.4 O4.0 2.019(8) 1_555 4_665
Ru.4 O5.4 2.035(10) 1_555 1_555
Ru.4 O5.4 2.035(10) 1_555 3_565
Ru.5 O3.8 2.043(9) 1_555 1_555
Ru.5 O3.15 2.017(10) 1_555 3_666
Ru.5 O4.11 2.015(8) 1_555 2_555
Ru.5 O4.12 2.023(8) 1_555 4_656
Ru.5 O5.8 2.035(9) 1_555 1_555
Ru.5 O5.15 2.030(9) 1_555 3_666
Ru.6 O3.9 2.017(9) 1_555 1_555
Ru.6 O3.14 2.018(9) 1_555 3_666
Ru.6 O4.10 2.027(8) 1_555 2_555
Ru.6 O4.13 2.025(8) 1_555 4_656
Ru.6 O5.9 2.040(10) 1_555 1_555
Ru.6 O5.14 2.065(10) 1_555 3_666
Ru.7 O3.10 2.011(9) 1_555 1_555
Ru.7 O3.13 2.042(9) 1_555 3_666
Ru.7 O4.9 2.028(8) 1_555 2_555
Ru.7 O4.14 2.039(8) 1_555 4_656
Ru.7 O5.10 2.020(10) 1_555 1_555
Ru.7 O5.13 2.017(10) 1_555 3_666
Ru.8 O3.11 2.018(10) 1_555 1_555
Ru.8 O3.12 2.023(8) 1_555 3_666
Ru.8 O4.8 2.016(8) 1_555 2_555
Ru.8 O4.15 2.011(8) 1_555 4_656
Ru.8 O5.11 2.042(10) 1_555 1_555
Ru.8 O5.12 2.019(10) 1_555 3_666
P1.0 O2.8 1.561(10) 1_555 1_555
P1.0 O2.12 1.598(9) 1_555 4_655
P1.0 O3.1 1.490(8) 1_555 1_555
P1.0 O3.5 1.495(8) 1_555 4_655
P1.1 O2.9 1.583(10) 1_555 1_555
P1.1 O2.13 1.581(10) 1_555 4_655
P1.1 O3.2 1.489(9) 1_555 1_555
P1.1 O3.6 1.504(8) 1_555 4_655
P1.2 O2.10 1.580(11) 1_555 1_555
P1.2 O2.14 1.598(11) 1_555 4_655
P1.2 O3.3 1.485(9) 1_555 1_555
P1.2 O3.7 1.479(9) 1_555 4_655
P1.3 O2.11 1.581(9) 1_555 1_555
P1.3 O2.15 1.590(10) 1_555 4_655
P1.3 O3.0 1.468(8) 1_555 4_665
P1.3 O3.4 1.491(8) 1_555 1_555
P1.4 O2.0 1.584(11) 1_555 1_555
P1.4 O2.4 1.582(9) 1_555 4_656
P1.4 O3.11 1.463(9) 1_555 4_656
P1.4 O3.15 1.493(10) 1_555 1_545
P1.5 O2.1 1.565(10) 1_555 1_555
P1.5 O2.5 1.591(10) 1_555 4_656
P1.5 O3.8 1.484(9) 1_555 1_555
P1.5 O3.12 1.470(8) 1_555 4_656
P1.6 O2.2 1.603(10) 1_555 1_555
P1.6 O2.6 1.561(10) 1_555 4_656
P1.6 O3.9 1.489(9) 1_555 1_555
P1.6 O3.13 1.504(9) 1_555 4_656
P1.7 O2.3 1.563(10) 1_555 1_555
P1.7 O2.7 1.582(10) 1_555 4_656
P1.7 O3.10 1.491(8) 1_555 1_555
P1.7 O3.14 1.481(9) 1_555 4_656
P2.0 O1.0 1.575(9) 1_555 1_555
P2.0 O2.0 1.604(10) 1_555 1_555
P2.0 O4.8 1.486(9) 1_555 1_555
P2.0 O5.0 1.482(10) 1_555 1_555
P2.1 O1.1 1.589(8) 1_555 1_555
P2.1 O2.1 1.591(9) 1_555 1_555
P2.1 O4.9 1.475(9) 1_555 1_555
P2.1 O5.1 1.483(11) 1_555 1_555
P2.2 O1.2 1.574(9) 1_555 1_555
P2.2 O2.2 1.572(10) 1_555 1_555
P2.2 O4.10 1.490(9) 1_555 1_555
P2.2 O5.2 1.476(11) 1_555 1_555
P2.3 O1.3 1.584(9) 1_555 1_555
P2.3 O2.3 1.576(10) 1_555 1_555
P2.3 O4.11 1.482(9) 1_555 1_555
P2.3 O5.3 1.486(10) 1_555 1_555
P2.4 O1.4 1.570(9) 1_555 1_555
P2.4 O2.4 1.593(9) 1_555 1_555
P2.4 O4.12 1.475(9) 1_555 1_555
P2.4 O5.4 1.485(10) 1_555 1_555
P2.5 O1.5 1.584(9) 1_555 1_555
P2.5 O2.5 1.592(10) 1_555 1_555
P2.5 O4.13 1.489(9) 1_555 1_555
P2.5 O5.5 1.496(10) 1_555 1_555
P2.6 O1.6 1.587(9) 1_555 1_555
P2.6 O2.6 1.567(10) 1_555 1_555
P2.6 O4.14 1.493(9) 1_555 1_555
P2.6 O5.6 1.480(11) 1_555 1_555
P2.7 O1.7 1.566(9) 1_555 1_555
P2.7 O2.7 1.560(10) 1_555 1_555
P2.7 O4.15 1.492(10) 1_555 1_555
P2.7 O5.7 1.476(10) 1_555 1_555
P2.8 O1.0 1.571(9) 1_555 1_555
P2.8 O2.8 1.586(9) 1_555 1_555
P2.8 O4.0 1.489(10) 1_555 1_555
P2.8 O5.8 1.481(11) 1_555 1_555
P2.9 O1.1 1.609(8) 1_555 1_555
P2.9 O2.9 1.576(9) 1_555 1_555
P2.9 O4.1 1.494(9) 1_555 1_555
P2.9 O5.9 1.472(11) 1_555 1_555
P2.10 O1.2 1.581(9) 1_555 1_555
P2.10 O2.10 1.595(10) 1_555 1_555
P2.10 O4.2 1.488(9) 1_555 1_555
P2.10 O5.10 1.498(10) 1_555 1_555
P2.11 O1.3 1.580(9) 1_555 1_555
P2.11 O2.11 1.580(9) 1_555 1_555
P2.11 O4.3 1.467(9) 1_555 1_555
P2.11 O5.11 1.495(11) 1_555 1_555
P2.12 O1.4 1.599(9) 1_555 1_555
P2.12 O2.12 1.602(9) 1_555 1_555
P2.12 O4.4 1.496(9) 1_555 1_555
P2.12 O5.12 1.490(11) 1_555 1_555
P2.13 O1.5 1.582(9) 1_555 1_555
P2.13 O2.13 1.558(9) 1_555 1_555
P2.13 O4.5 1.500(9) 1_555 1_555
P2.13 O5.13 1.489(11) 1_555 1_555
P2.14 O1.6 1.581(9) 1_555 1_555
P2.14 O2.14 1.569(10) 1_555 1_555
P2.14 O4.6 1.482(9) 1_555 1_555
P2.14 O5.14 1.489(11) 1_555 1_555
P2.15 O1.7 1.561(9) 1_555 1_555
P2.15 O2.15 1.599(9) 1_555 1_555
P2.15 O4.7 1.497(9) 1_555 1_555
P2.15 O5.15 1.483(9) 1_555 1_555
